data_7716446
loop_
_publ_author_name
'Chowdhury, Tajrian'
'Wilson, Claire'
'Farnaby, Joy H.'

_publ_section_title
;
 Activation and functionalisation of carbon dioxide by
 bis-tris(pyrazolyl)borate-supported divalent samarium and trivalent
 lanthanide silylamide complexes.
;
_journal_issue 28
_journal_name_full 'Dalton transactions (Cambridge, England : 2003)'
_journal_page_first 11884
_journal_page_last 11894
_journal_paper_doi 10.1039/d4dt01382d
_journal_volume 53
_journal_year 2024
_chemical_formula_moiety 'C26 H36 B2 N12 O2 Sm, C4 H8 O'
_chemical_formula_sum 'C30 H44 B2 N12 O3 Sm'
_chemical_formula_weight 792.74
_space_group_crystal_system orthorhombic
_space_group_IT_number 36
_space_group_name_Hall 'C 2c -2'
_space_group_name_H-M_alt 'C m c 21'
_atom_sites_solution_hydrogens geom
_atom_sites_solution_primary iterative
_audit_creation_date 2022-08-22
_audit_creation_method
;
Olex2 1.5
(compiled 2022.04.07 svn.rca3783a0 for OlexSys, GUI svn.r6498)
;
_audit_update_record
;
2024-04-12 deposited with the CCDC.	2024-06-19 downloaded from the CCDC.
;
_cell_angle_alpha 90
_cell_angle_beta 90
_cell_angle_gamma 90
_cell_formula_units_Z 4
_cell_length_a 14.5538(6)
_cell_length_b 16.0627(7)
_cell_length_c 15.1034(7)
_cell_measurement_reflns_used 9896
_cell_measurement_temperature 150
_cell_measurement_theta_max 24.21
_cell_measurement_theta_min 2.32
_cell_volume 3530.8(3)
_computing_cell_refinement 'SAINT V8.40B (?, 2016)'
_computing_data_reduction 'SAINT V8.40B (?, 2016)'
_computing_molecular_graphics 'Olex2 1.5 (Dolomanov et al., 2009)'
_computing_publication_material 'Olex2 1.5 (Dolomanov et al., 2009)'
_computing_structure_refinement 'SHELXL 2018/3 (Sheldrick, 2015)'
_computing_structure_solution 'olex2.solve 1.5 (Bourhis et al., 2015)'
_diffrn_ambient_temperature 150
_diffrn_measured_fraction_theta_full 1.000
_diffrn_measured_fraction_theta_max 0.999
_diffrn_measurement_device_type 'Bruker D8 VENTURE'
_diffrn_measurement_method '\f and \w scans'
_diffrn_radiation_type MoK\a
_diffrn_radiation_wavelength 0.71073
_diffrn_reflns_av_R_equivalents 0.0793
_diffrn_reflns_av_unetI/netI 0.0368
_diffrn_reflns_Laue_measured_fraction_full 1.000
_diffrn_reflns_Laue_measured_fraction_max 0.999
_diffrn_reflns_limit_h_max 16
_diffrn_reflns_limit_h_min -19
_diffrn_reflns_limit_k_max 21
_diffrn_reflns_limit_k_min -21
_diffrn_reflns_limit_l_max 20
_diffrn_reflns_limit_l_min -20
_diffrn_reflns_number 60756
_diffrn_reflns_point_group_measured_fraction_full 1.000
_diffrn_reflns_point_group_measured_fraction_max 0.999
_diffrn_reflns_theta_full 25.242
_diffrn_reflns_theta_max 28.288
_diffrn_reflns_theta_min 1.888
_diffrn_source_current 1.4
_diffrn_source_power 0.07
_diffrn_source_voltage 50.0
_diffrn_standards_number 0
_exptl_absorpt_coefficient_mu 1.713
_exptl_absorpt_correction_T_max 0.7457
_exptl_absorpt_correction_T_min 0.6578
_exptl_absorpt_correction_type multi-scan
_exptl_absorpt_process_details
;
SADABS-2016/2 (Bruker,2016/2) was used for absorption correction.
wR2(int) was 0.1105 before and 0.0661 after correction.
The Ratio of minimum to maximum transmission is 0.8821.
The \l/2 correction factor is Not present.
;
_exptl_crystal_colour red
_exptl_crystal_colour_primary red
_exptl_crystal_density_diffrn 1.491
_exptl_crystal_description lath
_exptl_crystal_F_000 1616
_exptl_crystal_size_max 0.15
_exptl_crystal_size_mid 0.06
_exptl_crystal_size_min 0.02
_refine_diff_density_max 1.128
_refine_diff_density_min -0.687
_refine_diff_density_rms 0.087
_refine_ls_abs_structure_details
;
 Flack x determined using 1485 quotients [(I+)-(I-)]/[(I+)+(I-)]
 (Parsons, Flack and Wagner, Acta Cryst. B69 (2013) 249-259).
;
_refine_ls_abs_structure_Flack -0.033(9)
_refine_ls_extinction_method none
_refine_ls_goodness_of_fit_ref 1.040
_refine_ls_hydrogen_treatment constr
_refine_ls_matrix_type full
_refine_ls_number_parameters 238
_refine_ls_number_reflns 4541
_refine_ls_number_restraints 1
_refine_ls_restrained_S_all 1.040
_refine_ls_R_factor_all 0.0560
_refine_ls_R_factor_gt 0.0307
_refine_ls_shift/su_max 0.001
_refine_ls_shift/su_mean 0.000
_refine_ls_structure_factor_coef Fsqd
_refine_ls_weighting_details 'w=1/[\s^2^(Fo^2^)+(0.0331P)^2^+8.2269P] where P=(Fo^2^+2Fc^2^)/3'
_refine_ls_weighting_scheme calc
_refine_ls_wR_factor_gt 0.0654
_refine_ls_wR_factor_ref 0.0763
_reflns_Friedel_coverage 0.927
_reflns_Friedel_fraction_full 1.000
_reflns_Friedel_fraction_max 1.000
_reflns_number_gt 3379
_reflns_number_total 4541
_reflns_threshold_expression 'I > 2\s(I)'
_cod_data_source_file d4dt01382d2.cif
_cod_data_source_block 1_SmTHF_SmTp2THF2
_cod_depositor_comments 'Adding full bibliography for 7716442--7716448.cif.'
_cod_database_code 7716446
_shelx_shelxl_version_number 2018/3
_shelx_space_group_comment
;
The symmetry employed for this shelxl refinement is uniquely defined
by the following loop, which should always be used as a source of
symmetry information in preference to the above space-group names.
They are only intended as comments.
;
_shelx_estimated_absorpt_t_max 0.967
_shelx_estimated_absorpt_t_min 0.783
_olex2_refinement_description
;
1. Fixed Uiso
 At 1.2 times of:
  All B(H) groups, All C(H) groups, All C(H,H) groups
2.a Ternary CH refined with riding coordinates:
 B1(H1A), B2(H2A)
2.b Secondary CH2 refined with riding coordinates:
 C14(H14A,H14B), C16(H16A,H16B), C13(H13A,H13B), C15(H15A,H15B), C17(H17A,
 H17B), C18(H18A,H18B)
2.c Aromatic/amide H refined with riding coordinates:
 C12(H12), C8(H8), C11(H11), C7(H7), C5(H5), C6(H6), C1(H1), C2(H2), C9(H9),
 C3(H3), C4(H4), C10(H10)
;
_olex2_submission_special_instructions 'No special instructions were received'

loop_
_space_group_symop_operation_xyz
'x, y, z'
'-x, -y, z+1/2'
'x, -y, z+1/2'
'-x, y, z'
'x+1/2, y+1/2, z'
'-x+1/2, -y+1/2, z+1/2'
'x+1/2, -y+1/2, z+1/2'
'-x+1/2, y+1/2, z'

loop_
_atom_site_label
_atom_site_type_symbol
_atom_site_fract_x
_atom_site_fract_y
_atom_site_fract_z
_atom_site_U_iso_or_equiv
_atom_site_adp_type
_atom_site_occupancy
_atom_site_site_symmetry_order
_atom_site_calc_flag
_atom_site_refinement_flags_posn
_atom_site_refinement_flags_adp
_atom_site_refinement_flags_occupancy
_atom_site_disorder_assembly
_atom_site_disorder_group
Sm1 Sm 0.500000 0.75118(3) 0.54726(10) 0.02083(10) Uani 1 2 d S T P . .
O1 O 0.6319(3) 0.6367(3) 0.5757(3) 0.0338(11) Uani 1 1 d . . . . .
N5 N 0.6086(5) 0.8147(4) 0.6743(4) 0.0307(15) Uani 1 1 d . . . . .
N4 N 0.4129(3) 0.8026(3) 0.3312(3) 0.0234(10) Uani 1 1 d . . . . .
N7 N 0.500000 0.9207(4) 0.5412(7) 0.0263(14) Uani 1 2 d S T P . .
N6 N 0.5877(4) 0.8828(3) 0.7238(3) 0.0252(11) Uani 1 1 d . . . . .
N2 N 0.500000 0.6663(4) 0.3219(5) 0.0265(16) Uani 1 2 d S T P . .
N1 N 0.500000 0.6414(5) 0.4081(5) 0.0296(17) Uani 1 2 d S T P . .
N3 N 0.3888(4) 0.8005(4) 0.4176(4) 0.0258(13) Uani 1 1 d . . . . .
N8 N 0.500000 0.9719(5) 0.6133(6) 0.024(2) Uani 1 2 d S T P . .
C14 C 0.7177(7) 0.5168(5) 0.6119(6) 0.052(2) Uani 1 1 d . . . . .
H14A H 0.770083 0.531852 0.650448 0.062 Uiso 1 1 calc R U . . .
H14B H 0.705632 0.456333 0.617350 0.062 Uiso 1 1 calc R U . . .
C12 C 0.500000 1.0517(7) 0.5888(8) 0.029(3) Uani 1 2 d S T P . .
H12 H 0.500000 1.098551 0.627218 0.035 Uiso 1 2 calc R U P . .
C8 C 0.7228(5) 0.8401(4) 0.7721(5) 0.0360(16) Uani 1 1 d . . . . .
H8 H 0.779023 0.835768 0.803664 0.043 Uiso 1 1 calc R U . . .
C11 C 0.500000 1.0539(7) 0.4975(8) 0.034(3) Uani 1 2 d S T P . .
H11 H 0.500000 1.101667 0.460377 0.041 Uiso 1 2 calc R U P . .
C7 C 0.6903(5) 0.7884(4) 0.7041(5) 0.0380(16) Uani 1 1 d . . . . .
H7 H 0.722004 0.741082 0.682059 0.046 Uiso 1 1 calc R U . . .
C16 C 0.7078(5) 0.6295(5) 0.5155(5) 0.0443(18) Uani 1 1 d . . . . .
H16A H 0.759228 0.665644 0.534500 0.053 Uiso 1 1 calc R U . . .
H16B H 0.688954 0.645974 0.454995 0.053 Uiso 1 1 calc R U . . .
C5 C 0.2896(5) 0.8823(4) 0.3442(5) 0.0330(15) Uani 1 1 d . . . . .
H5 H 0.239717 0.918573 0.331691 0.040 Uiso 1 1 calc R U . . .
C6 C 0.3541(4) 0.8515(4) 0.2861(4) 0.0295(14) Uani 1 1 d . . . . .
H6 H 0.356794 0.862920 0.224454 0.035 Uiso 1 1 calc R U . . .
C13 C 0.6335(5) 0.5668(5) 0.6349(5) 0.0431(18) Uani 1 1 d . . . . .
H13A H 0.577428 0.532686 0.627281 0.052 Uiso 1 1 calc R U . . .
H13B H 0.636572 0.585984 0.697087 0.052 Uiso 1 1 calc R U . . .
C1 C 0.500000 0.5592(6) 0.4047(7) 0.030(2) Uani 1 2 d S T P . .
H1 H 0.500000 0.524697 0.455814 0.036 Uiso 1 2 calc R U P . .
C15 C 0.7359(6) 0.5406(5) 0.5173(5) 0.054(2) Uani 1 1 d . . . . .
H15A H 0.801736 0.534180 0.502170 0.064 Uiso 1 1 calc R U . . .
H15B H 0.698555 0.506896 0.475888 0.064 Uiso 1 1 calc R U . . .
C2 C 0.500000 0.5287(6) 0.3191(6) 0.035(2) Uani 1 2 d S T P . .
H2 H 0.500000 0.472285 0.300142 0.042 Uiso 1 2 calc R U P . .
C9 C 0.6550(5) 0.8979(4) 0.7823(4) 0.0282(14) Uani 1 1 d . . . . .
H9 H 0.655396 0.941915 0.824331 0.034 Uiso 1 1 calc R U . . .
C3 C 0.500000 0.5994(6) 0.2682(6) 0.034(2) Uani 1 2 d S T P . .
H3 H 0.500000 0.600956 0.205308 0.041 Uiso 1 2 calc R U P . .
C4 C 0.3143(4) 0.8479(4) 0.4252(5) 0.0298(14) Uani 1 1 d . . . . .
H4 H 0.282118 0.857036 0.479103 0.036 Uiso 1 1 calc R U . . .
C10 C 0.500000 0.9699(7) 0.4717(7) 0.029(3) Uani 1 2 d S T P . .
H10 H 0.500000 0.951173 0.411991 0.034 Uiso 1 2 calc R U P . .
B1 B 0.500000 0.7585(6) 0.2949(7) 0.027(2) Uani 1 2 d S T P . .
H1A H 0.500000 0.762589 0.224884 0.032 Uiso 1 2 calc R U P . .
B2 B 0.500000 0.9359(7) 0.7077(8) 0.031(3) Uani 1 2 d S T P . .
H2A H 0.499998 0.986072 0.753296 0.038 Uiso 1 2 calc R U P . .
O2 O 0.500000 0.3687(5) 0.5383(8) 0.063(2) Uani 1 2 d S T P . .
C17 C 0.5752(8) 0.3285(9) 0.5046(9) 0.110(5) Uani 1 1 d . . . . .
H17A H 0.596128 0.284987 0.546441 0.132 Uiso 1 1 calc R U . . .
H17B H 0.626093 0.368527 0.495676 0.132 Uiso 1 1 calc R U . . .
C18 C 0.5491(8) 0.2904(7) 0.4195(10) 0.107(5) Uani 1 1 d . . . . .
H18A H 0.573201 0.323495 0.369255 0.128 Uiso 1 1 calc R U . . .
H18B H 0.573196 0.232953 0.415035 0.128 Uiso 1 1 calc R U . . .

loop_
_atom_site_aniso_label
_atom_site_aniso_U_11
_atom_site_aniso_U_22
_atom_site_aniso_U_33
_atom_site_aniso_U_23
_atom_site_aniso_U_13
_atom_site_aniso_U_12
Sm1 0.02731(17) 0.01886(14) 0.01632(14) -0.0011(2) 0.000 0.000
O1 0.037(3) 0.034(2) 0.030(2) 0.0001(18) 0.0063(19) 0.010(2)
N5 0.034(4) 0.031(3) 0.027(3) -0.007(3) -0.008(3) 0.007(3)
N4 0.026(3) 0.022(2) 0.022(2) 0.001(2) -0.003(2) -0.003(2)
N7 0.036(3) 0.020(3) 0.023(3) 0.003(4) 0.000 0.000
N6 0.031(3) 0.024(2) 0.020(2) -0.003(2) -0.003(2) 0.002(2)
N2 0.034(4) 0.023(4) 0.022(4) -0.003(3) 0.000 0.000
N1 0.041(5) 0.026(4) 0.022(4) -0.002(3) 0.000 0.000
N3 0.032(4) 0.022(3) 0.024(3) 0.001(2) -0.001(3) 0.000(2)
N8 0.029(5) 0.021(4) 0.022(4) 0.002(4) 0.000 0.000
C14 0.059(5) 0.039(4) 0.058(6) 0.000(4) -0.016(5) 0.010(4)
C12 0.029(7) 0.020(5) 0.039(6) -0.003(5) 0.000 0.000
C8 0.039(4) 0.040(4) 0.029(3) 0.000(3) -0.012(3) -0.002(3)
C11 0.043(8) 0.026(6) 0.033(7) 0.006(5) 0.000 0.000
C7 0.042(4) 0.037(4) 0.034(4) -0.003(3) -0.004(3) 0.009(3)
C16 0.049(5) 0.041(4) 0.043(4) 0.010(3) 0.012(3) 0.007(3)
C5 0.029(4) 0.028(3) 0.042(4) 0.004(3) -0.008(3) 0.002(3)
C6 0.034(4) 0.027(3) 0.026(3) 0.005(3) -0.009(3) -0.003(3)
C13 0.044(4) 0.049(4) 0.036(4) 0.016(3) 0.000(3) -0.004(4)
C1 0.037(6) 0.026(5) 0.027(5) -0.005(4) 0.000 0.000
C15 0.054(5) 0.050(5) 0.058(6) -0.006(4) 0.005(4) 0.021(4)
C2 0.050(6) 0.022(4) 0.033(5) -0.012(4) 0.000 0.000
C9 0.034(4) 0.030(3) 0.021(3) -0.002(3) -0.003(3) -0.006(3)
C3 0.050(6) 0.034(5) 0.019(4) -0.009(4) 0.000 0.000
C4 0.026(3) 0.029(3) 0.034(3) 0.001(3) 0.002(3) -0.001(3)
C10 0.037(7) 0.022(6) 0.027(6) 0.010(5) 0.000 0.000
B1 0.039(5) 0.024(5) 0.018(4) -0.002(4) 0.000 0.000
B2 0.049(7) 0.020(5) 0.025(6) -0.004(4) 0.000 0.000
O2 0.055(4) 0.076(5) 0.057(5) -0.003(6) 0.000 0.000
C17 0.050(6) 0.144(12) 0.136(13) -0.034(10) 0.010(7) 0.011(7)
C18 0.132(11) 0.060(7) 0.128(11) -0.024(7) 0.075(9) -0.007(7)

loop_
_atom_type_symbol
_atom_type_description
_atom_type_scat_dispersion_real
_atom_type_scat_dispersion_imag
_atom_type_scat_source
C C 0.0033 0.0016 'International Tables Vol C Tables 4.2.6.8 and 6.1.1.4'
H H 0.0000 0.0000 'International Tables Vol C Tables 4.2.6.8 and 6.1.1.4'
B B 0.0013 0.0007 'International Tables Vol C Tables 4.2.6.8 and 6.1.1.4'
N N 0.0061 0.0033 'International Tables Vol C Tables 4.2.6.8 and 6.1.1.4'
O O 0.0106 0.0060 'International Tables Vol C Tables 4.2.6.8 and 6.1.1.4'
Sm Sm -0.1638 3.4418 'International Tables Vol C Tables 4.2.6.8 and 6.1.1.4'

loop_
_geom_angle_atom_site_label_1
_geom_angle_atom_site_label_2
_geom_angle_atom_site_label_3
_geom_angle
_geom_angle_site_symmetry_1
_geom_angle_site_symmetry_3
_geom_angle_publ_flag
O1 Sm1 O1 91.0(2) . 4_655 ?
O1 Sm1 N7 133.45(11) 4_655 . ?
O1 Sm1 N7 133.45(11) . . ?
O1 Sm1 N1 71.56(14) 4_655 . ?
O1 Sm1 N1 71.56(14) . . ?
N5 Sm1 O1 74.08(17) 4_655 4_655 ?
N5 Sm1 O1 124.38(18) 4_655 . ?
N5 Sm1 O1 124.38(18) . 4_655 ?
N5 Sm1 O1 74.08(17) . . ?
N5 Sm1 N5 72.1(3) . 4_655 ?
N5 Sm1 N7 69.2(2) . . ?
N5 Sm1 N7 69.2(2) 4_655 . ?
N5 Sm1 N1 142.28(15) 4_655 . ?
N5 Sm1 N1 142.28(15) . . ?
N7 Sm1 N1 128.1(3) . . ?
N3 Sm1 O1 138.97(17) . . ?
N3 Sm1 O1 83.54(16) . 4_655 ?
N3 Sm1 O1 83.54(16) 4_655 . ?
N3 Sm1 O1 138.98(17) 4_655 4_655 ?
N3 Sm1 N5 140.35(16) . . ?
N3 Sm1 N5 93.13(15) 4_655 . ?
N3 Sm1 N5 93.14(15) . 4_655 ?
N3 Sm1 N5 140.35(16) 4_655 4_655 ?
N3 Sm1 N7 71.2(2) 4_655 . ?
N3 Sm1 N7 71.2(2) . . ?
N3 Sm1 N1 68.13(18) . . ?
N3 Sm1 N1 68.13(18) 4_655 . ?
N3 Sm1 N3 74.9(3) 4_655 . ?
C16 O1 Sm1 120.2(4) . . ?
C13 O1 Sm1 130.2(4) . . ?
C13 O1 C16 108.6(5) . . ?
N6 N5 Sm1 124.5(4) . . ?
C7 N5 Sm1 130.0(5) . . ?
C7 N5 N6 105.5(6) . . ?
N3 N4 B1 122.8(6) . . ?
C6 N4 N3 109.7(5) . . ?
C6 N4 B1 127.3(6) . . ?
N8 N7 Sm1 125.2(6) . . ?
C10 N7 Sm1 128.9(7) . . ?
C10 N7 N8 105.9(6) . . ?
N5 N6 B2 122.7(6) . . ?
C9 N6 N5 110.1(5) . . ?
C9 N6 B2 127.1(6) . . ?
N1 N2 B1 122.4(7) . . ?
C3 N2 N1 110.0(7) . . ?
C3 N2 B1 127.6(8) . . ?
N2 N1 Sm1 122.9(5) . . ?
C1 N1 Sm1 132.2(6) . . ?
C1 N1 N2 104.9(7) . . ?
N4 N3 Sm1 124.0(4) . . ?
C4 N3 Sm1 127.0(5) . . ?
C4 N3 N4 106.4(6) . . ?
N7 N8 B2 120.8(8) . . ?
C12 N8 N7 111.0(8) . . ?
C12 N8 B2 128.2(9) . . ?
H14A C14 H14B 109.1 . . ?
C13 C14 H14A 111.1 . . ?
C13 C14 H14B 111.1 . . ?
C15 C14 H14A 111.1 . . ?
C15 C14 H14B 111.1 . . ?
C15 C14 C13 103.1(7) . . ?
N8 C12 H12 126.2 . . ?
N8 C12 C11 107.6(11) . . ?
C11 C12 H12 126.2 . . ?
C7 C8 H8 128.0 . . ?
C9 C8 H8 128.0 . . ?
C9 C8 C7 104.0(6) . . ?
C12 C11 H11 127.7 . . ?
C12 C11 C10 104.7(11) . . ?
C10 C11 H11 127.7 . . ?
N5 C7 C8 111.0(6) . . ?
N5 C7 H7 124.5 . . ?
C8 C7 H7 124.5 . . ?
O1 C16 H16A 110.5 . . ?
O1 C16 H16B 110.5 . . ?
O1 C16 C15 106.2(6) . . ?
H16A C16 H16B 108.7 . . ?
C15 C16 H16A 110.5 . . ?
C15 C16 H16B 110.5 . . ?
C6 C5 H5 128.0 . . ?
C6 C5 C4 104.0(6) . . ?
C4 C5 H5 128.0 . . ?
N4 C6 C5 108.7(6) . . ?
N4 C6 H6 125.6 . . ?
C5 C6 H6 125.6 . . ?
O1 C13 C14 106.7(6) . . ?
O1 C13 H13A 110.4 . . ?
O1 C13 H13B 110.4 . . ?
C14 C13 H13A 110.4 . . ?
C14 C13 H13B 110.4 . . ?
H13A C13 H13B 108.6 . . ?
N1 C1 H1 123.5 . . ?
N1 C1 C2 113.0(9) . . ?
C2 C1 H1 123.5 . . ?
C14 C15 H15A 111.3 . . ?
C14 C15 H15B 111.3 . . ?
C16 C15 C14 102.3(6) . . ?
C16 C15 H15A 111.3 . . ?
C16 C15 H15B 111.3 . . ?
H15A C15 H15B 109.2 . . ?
C1 C2 H2 128.3 . . ?
C3 C2 C1 103.3(8) . . ?
C3 C2 H2 128.3 . . ?
N6 C9 C8 109.3(6) . . ?
N6 C9 H9 125.4 . . ?
C8 C9 H9 125.4 . . ?
N2 C3 C2 108.9(8) . . ?
N2 C3 H3 125.6 . . ?
C2 C3 H3 125.6 . . ?
N3 C4 C5 111.2(6) . . ?
N3 C4 H4 124.4 . . ?
C5 C4 H4 124.4 . . ?
N7 C10 C11 110.8(10) . . ?
N7 C10 H10 124.6 . . ?
C11 C10 H10 124.6 . . ?
N4 B1 N4 109.5(7) 4_655 . ?
N4 B1 H1A 108.9 4_655 . ?
N4 B1 H1A 108.9 . . ?
N2 B1 N4 110.3(5) . . ?
N2 B1 N4 110.3(5) . 4_655 ?
N2 B1 H1A 108.9 . . ?
N6 B2 N6 110.4(8) 4_655 . ?
N6 B2 H2A 108.4 . . ?
N6 B2 H2A 108.4 4_655 . ?
N8 B2 N6 110.5(6) . 4_655 ?
N8 B2 N6 110.5(6) . . ?
N8 B2 H2A 108.4 . . ?
C17 O2 C17 106.2(13) 4_655 . ?
O2 C17 H17A 110.0 . . ?
O2 C17 H17B 110.0 . . ?
O2 C17 C18 108.3(10) . . ?
H17A C17 H17B 108.4 . . ?
C18 C17 H17A 110.0 . . ?
C18 C17 H17B 110.0 . . ?
C17 C18 H18A 110.8 . . ?
C17 C18 H18B 110.8 . . ?
C18 C18 C17 104.9(6) 4_655 . ?
C18 C18 H18A 110.8 4_655 . ?
C18 C18 H18B 110.8 4_655 . ?
H18A C18 H18B 108.8 . . ?

loop_
_geom_bond_atom_site_label_1
_geom_bond_atom_site_label_2
_geom_bond_distance
_geom_bond_site_symmetry_2
_geom_bond_publ_flag
Sm1 O1 2.692(4) 4_655 ?
Sm1 O1 2.692(4) . ?
Sm1 N5 2.687(6) 4_655 ?
Sm1 N5 2.687(7) . ?
Sm1 N7 2.724(6) . ?
Sm1 N1 2.744(7) . ?
Sm1 N3 2.662(6) 4_655 ?
Sm1 N3 2.662(6) . ?
O1 C16 1.436(8) . ?
O1 C13 1.435(8) . ?
N5 N6 1.360(8) . ?
N5 C7 1.339(10) . ?
N4 N3 1.351(8) . ?
N4 C6 1.347(7) . ?
N4 B1 1.552(7) . ?
N7 N8 1.364(12) . ?
N7 C10 1.315(13) . ?
N6 C9 1.342(8) . ?
N6 B2 1.554(8) . ?
N2 N1 1.362(10) . ?
N2 C3 1.346(11) . ?
N2 B1 1.536(11) . ?
N1 C1 1.321(11) . ?
N3 C4 1.330(9) . ?
N8 C12 1.335(13) . ?
N8 B2 1.539(14) . ?
C14 H14A 0.9900 . ?
C14 H14B 0.9900 . ?
C14 C13 1.505(12) . ?
C14 C15 1.503(12) . ?
C12 H12 0.9500 . ?
C12 C11 1.379(12) . ?
C8 H8 0.9500 . ?
C8 C7 1.402(9) . ?
C8 C9 1.364(10) . ?
C11 H11 0.9500 . ?
C11 C10 1.405(16) . ?
C7 H7 0.9500 . ?
C16 H16A 0.9900 . ?
C16 H16B 0.9900 . ?
C16 C15 1.485(11) . ?
C5 H5 0.9500 . ?
C5 C6 1.376(10) . ?
C5 C4 1.391(9) . ?
C6 H6 0.9500 . ?
C13 H13A 0.9900 . ?
C13 H13B 0.9900 . ?
C1 H1 0.9500 . ?
C1 C2 1.383(13) . ?
C15 H15A 0.9900 . ?
C15 H15B 0.9900 . ?
C2 H2 0.9500 . ?
C2 C3 1.372(13) . ?
C9 H9 0.9500 . ?
C3 H3 0.9500 . ?
C4 H4 0.9500 . ?
C10 H10 0.9500 . ?
B1 H1A 1.0600 . ?
B2 H2A 1.0600 . ?
O2 C17 1.369(12) 4_655 ?
O2 C17 1.369(12) . ?
C17 H17A 0.9900 . ?
C17 H17B 0.9900 . ?
C17 C18 1.474(17) . ?
C18 C18 1.43(2) 4_655 ?
C18 H18A 0.9900 . ?
C18 H18B 0.9900 . ?

loop_
_geom_torsion_atom_site_label_1
_geom_torsion_atom_site_label_2
_geom_torsion_atom_site_label_3
_geom_torsion_atom_site_label_4
_geom_torsion
_geom_torsion_site_symmetry_1
_geom_torsion_site_symmetry_2
_geom_torsion_site_symmetry_3
_geom_torsion_site_symmetry_4
_geom_torsion_publ_flag
Sm1 O1 C16 C15 -149.5(5) . . . . ?
Sm1 O1 C13 C14 170.7(4) . . . . ?
Sm1 N5 N6 C9 179.0(4) . . . . ?
Sm1 N5 N6 B2 -4.3(9) . . . . ?
Sm1 N5 C7 C8 -179.5(5) . . . . ?
Sm1 N7 N8 C12 180.000(5) . . . . ?
Sm1 N7 N8 B2 0.000(5) . . . . ?
Sm1 N7 C10 C11 180.000(5) . . . . ?
Sm1 N1 C1 C2 180.000(2) . . . . ?
Sm1 N3 C4 C5 161.5(5) . . . . ?
O1 C16 C15 C14 -34.1(9) . . . . ?
N5 N6 C9 C8 0.6(8) . . . . ?
N5 N6 B2 N6 62.8(10) . . . 4_655 ?
N5 N6 B2 N8 -59.8(9) . . . . ?
N4 N3 C4 C5 -0.8(8) . . . . ?
N7 N8 C12 C11 0.000(5) . . . . ?
N7 N8 B2 N6 61.3(6) . . . . ?
N7 N8 B2 N6 -61.3(6) . . . 4_655 ?
N6 N5 C7 C8 -0.7(8) . . . . ?
N2 N1 C1 C2 0.000(3) . . . . ?
N1 N2 C3 C2 0.000(3) . . . . ?
N1 N2 B1 N4 60.5(5) . . . 4_655 ?
N1 N2 B1 N4 -60.5(5) . . . . ?
N1 C1 C2 C3 0.000(3) . . . . ?
N3 N4 C6 C5 -0.1(7) . . . . ?
N3 N4 B1 N4 -67.9(9) . . . 4_655 ?
N3 N4 B1 N2 53.6(8) . . . . ?
N8 N7 C10 C11 0.000(5) . . . . ?
N8 C12 C11 C10 0.000(6) . . . . ?
C12 N8 B2 N6 -118.7(6) . . . . ?
C12 N8 B2 N6 118.7(6) . . . 4_655 ?
C12 C11 C10 N7 0.000(5) . . . . ?
C7 N5 N6 C9 0.1(8) . . . . ?
C7 N5 N6 B2 176.8(7) . . . . ?
C7 C8 C9 N6 -1.0(8) . . . . ?
C16 O1 C13 C14 2.8(8) . . . . ?
C6 N4 N3 Sm1 -162.4(4) . . . . ?
C6 N4 N3 C4 0.6(7) . . . . ?
C6 N4 B1 N4 107.8(7) . . . 4_655 ?
C6 N4 B1 N2 -130.7(7) . . . . ?
C6 C5 C4 N3 0.7(8) . . . . ?
C13 O1 C16 C15 19.8(8) . . . . ?
C13 C14 C15 C16 34.8(9) . . . . ?
C1 C2 C3 N2 0.000(2) . . . . ?
C15 C14 C13 O1 -23.8(9) . . . . ?
C9 N6 B2 N6 -121.0(7) . . . 4_655 ?
C9 N6 B2 N8 116.3(8) . . . . ?
C9 C8 C7 N5 1.1(9) . . . . ?
C3 N2 N1 Sm1 180.000(1) . . . . ?
C3 N2 N1 C1 0.000(3) . . . . ?
C3 N2 B1 N4 119.5(5) . . . . ?
C3 N2 B1 N4 -119.5(5) . . . 4_655 ?
C4 C5 C6 N4 -0.3(7) . . . . ?
C10 N7 N8 C12 0.000(5) . . . . ?
C10 N7 N8 B2 180.000(5) . . . . ?
B1 N4 N3 Sm1 13.9(8) . . . . ?
B1 N4 N3 C4 176.9(6) . . . . ?
B1 N4 C6 C5 -176.3(6) . . . . ?
B1 N2 N1 Sm1 0.000(2) . . . . ?
B1 N2 N1 C1 180.000(3) . . . . ?
B1 N2 C3 C2 180.000(2) . . . . ?
B2 N6 C9 C8 -175.9(7) . . . . ?
B2 N8 C12 C11 180.000(6) . . . . ?
O2 C17 C18 C18 -16.3(12) . . . 4_655 ?
C17 O2 C17 C18 26.9(19) 4_655 . . . ?
